data_2227606
loop_
_publ_author_name
'Ding, Man-Hua'
'Ng, Seik Weng'

_publ_section_title
;
 (\m-Ethane-1,2-diamine-\k^2^<i>N</i>:<i>N</i>')bis[bis(ethane-1,2-diamine-\k^2^<i>N</i>,<i>N</i>')zinc(II)]
 tetrakis(perchlorate)
;
_journal_coeditor_code HG2718
_journal_issue 11
_journal_name_full 'Acta Crystallographica Section E'
_journal_page_first m1356
_journal_paper_doi 10.1107/S1600536810038730
_journal_volume 66
_journal_year 2010
_chemical_formula_iupac '[Zn2 (C2 H8 N2)5] (Cl O4)4'
_chemical_formula_moiety 'C10 H40 N10 Zn2 4+, 4(Cl O4 -)'
_chemical_formula_sum 'C10 H40 Cl4 N10 O16 Zn2'
_chemical_formula_weight 829.06
_chemical_name_systematic
;
(\m-Ethane-1,2-diamine-\k^2^<i>N</i>:<i>N</i>')bis[bis(ethane-1,2-diamine-\
\k^2^<i>N</i>,<i>N</i>')zinc(II)] tetrakis(perchlorate)
;
_space_group_IT_number 14
_symmetry_cell_setting monoclinic
_symmetry_space_group_name_Hall '-P 2yn'
_symmetry_space_group_name_H-M 'P 1 21/n 1'
_atom_sites_solution_hydrogens geom
_atom_sites_solution_primary direct
_atom_sites_solution_secondary difmap
_audit_creation_method SHELXL-97
_cell_angle_alpha 90.00
_cell_angle_beta 119.6360(10)
_cell_angle_gamma 90.00
_cell_formula_units_Z 4
_cell_length_a 15.6297(8)
_cell_length_b 14.3133(7)
_cell_length_c 15.6811(8)
_cell_measurement_reflns_used 4985
_cell_measurement_temperature 248(2)
_cell_measurement_theta_max 26.9
_cell_measurement_theta_min 2.6
_cell_volume 3049.2(3)
_computing_cell_refinement 'SAINT (Bruker, 2003)'
_computing_data_collection 'SMART (Bruker, 2003)'
_computing_data_reduction 'SAINT (Bruker, 2003)'
_computing_molecular_graphics 'X-SEED (Barbour, 2001)'
_computing_publication_material 'publCIF (Westrip, 2010)'
_computing_structure_refinement 'SHELXL97 (Sheldrick, 2008)'
_computing_structure_solution 'SHELXS97 (Sheldrick, 2008)'
_diffrn_ambient_temperature 248(2)
_diffrn_measured_fraction_theta_full 0.974
_diffrn_measured_fraction_theta_max 0.974
_diffrn_measurement_device_type 'Bruker SMART APEX'
_diffrn_measurement_method '\f and \w scans'
_diffrn_radiation_monochromator graphite
_diffrn_radiation_source 'fine-focus sealed tube'
_diffrn_radiation_type MoK\a
_diffrn_radiation_wavelength 0.71073
_diffrn_reflns_av_R_equivalents 0.0287
_diffrn_reflns_av_sigmaI/netI 0.0439
_diffrn_reflns_limit_h_max 17
_diffrn_reflns_limit_h_min -19
_diffrn_reflns_limit_k_max 17
_diffrn_reflns_limit_k_min -18
_diffrn_reflns_limit_l_max 15
_diffrn_reflns_limit_l_min -20
_diffrn_reflns_number 14146
_diffrn_reflns_theta_full 27.10
_diffrn_reflns_theta_max 27.10
_diffrn_reflns_theta_min 2.06
_diffrn_standards_decay_% 0
_diffrn_standards_interval_count 0
_diffrn_standards_interval_time 0
_diffrn_standards_number 0
_exptl_absorpt_coefficient_mu 2.006
_exptl_absorpt_correction_T_max 1.0000
_exptl_absorpt_correction_T_min 0.7111
_exptl_absorpt_correction_type multi-scan
_exptl_absorpt_process_details '(SADABS; Sheldrick, 1996)'
_exptl_crystal_colour Colorless
_exptl_crystal_density_diffrn 1.806
_exptl_crystal_density_method 'not measured'
_exptl_crystal_description Prism
_exptl_crystal_F_000 1704
_exptl_crystal_size_max 0.45
_exptl_crystal_size_mid 0.40
_exptl_crystal_size_min 0.10
_refine_diff_density_max 1.062
_refine_diff_density_min -0.833
_refine_ls_extinction_method none
_refine_ls_goodness_of_fit_ref 1.054
_refine_ls_hydrogen_treatment constr
_refine_ls_matrix_type full
_refine_ls_number_parameters 535
_refine_ls_number_reflns 6543
_refine_ls_number_restraints 293
_refine_ls_restrained_S_all 1.150
_refine_ls_R_factor_all 0.0890
_refine_ls_R_factor_gt 0.0558
_refine_ls_shift/su_max 0.001
_refine_ls_shift/su_mean 0.001
_refine_ls_structure_factor_coef Fsqd
_refine_ls_weighting_details 'calc w=1/[\s^2^(Fo^2^)+(0.1053P)^2^+3.3033P] where P=(Fo^2^+2Fc^2^)/3'
_refine_ls_weighting_scheme calc
_refine_ls_wR_factor_gt 0.1600
_refine_ls_wR_factor_ref 0.1860
_reflns_number_gt 4259
_reflns_number_total 6543
_reflns_threshold_expression I>2\s(I)
_cod_data_source_file hg2718.cif
_cod_data_source_block I
_cod_original_cell_volume 3049.1(3)
_cod_original_sg_symbol_H-M 'P 21/n'
_cod_database_code 2227606
_cod_database_fobs_code 2227606

loop_
_symmetry_equiv_pos_as_xyz
'x, y, z'
'-x+1/2, y+1/2, -z+1/2'
'-x, -y, -z'
'x-1/2, -y-1/2, z-1/2'

loop_
_atom_site_type_symbol
_atom_site_label
_atom_site_fract_x
_atom_site_fract_y
_atom_site_fract_z
_atom_site_U_iso_or_equiv
_atom_site_adp_type
_atom_site_calc_flag
_atom_site_refinement_flags
_atom_site_occupancy
_atom_site_disorder_assembly
_atom_site_disorder_group
Zn Zn1 0.30084(4) 0.63583(4) 0.51082(4) 0.03254(19) Uani d . 1 I .
Zn Zn2 0.33807(4) 0.63741(4) 0.06722(4) 0.0331(2) Uani d . 1 I .
Cl Cl1 0.60325(9) 0.61482(11) 0.44862(11) 0.0460(4) Uani d D 1 . .
Cl Cl2 0.56091(10) 0.60846(13) 0.89575(12) 0.0568(4) Uani d D 1 . .
Cl Cl3 0.31237(11) 0.85357(11) 0.78206(11) 0.0503(4) Uani d D 1 . .
Cl Cl4 0.12173(11) 0.43344(11) 0.18233(13) 0.0558(4) Uani d D 1 . .
O O1 0.5436(10) 0.6079(13) 0.4913(11) 0.166(8) Uani d PDU 0.50 A 1
O O2 0.5520(8) 0.5753(7) 0.3528(5) 0.096(4) Uani d PDU 0.50 A 1
O O3 0.6263(10) 0.7073(5) 0.4396(12) 0.134(6) Uani d PDU 0.50 A 1
O O4 0.6906(7) 0.5627(9) 0.5042(10) 0.064(5) Uani d PDU 0.50 A 1
O O5 0.6386(7) 0.5439(7) 0.9279(10) 0.067(4) Uani d PDU 0.50 B 1
O O6 0.5554(11) 0.6492(11) 0.9740(8) 0.147(7) Uani d PDU 0.50 B 1
O O7 0.5853(8) 0.6838(6) 0.8500(9) 0.101(4) Uani d PDU 0.50 B 1
O O8 0.4708(6) 0.5706(8) 0.8249(7) 0.058(4) Uani d PDU 0.50 B 1
O O9 0.3829(8) 0.9031(9) 0.7681(10) 0.072(5) Uani d PDU 0.50 C 1
O O10 0.2323(5) 0.9136(6) 0.7589(8) 0.073(3) Uani d PDU 0.50 C 1
O O11 0.3578(8) 0.8256(8) 0.8813(4) 0.083(3) Uani d PDU 0.50 C 1
O O12 0.2798(7) 0.7759(6) 0.7193(7) 0.059(3) Uani d PDU 0.50 C 1
O O13 0.0504(7) 0.3625(6) 0.1359(8) 0.061(3) Uani d PDU 0.50 D 1
O O14 0.1800(7) 0.4358(7) 0.1363(7) 0.070(3) Uani d PDU 0.50 D 1
O O15 0.0743(7) 0.5201(5) 0.1690(11) 0.102(4) Uani d PDU 0.50 D 1
O O16 0.1829(8) 0.4167(9) 0.2828(4) 0.102(4) Uani d PDU 0.50 D 1
O O1' 0.6889(7) 0.5608(9) 0.4831(11) 0.066(5) Uani d PDU 0.50 A 2
O O2' 0.5760(11) 0.6527(11) 0.3559(6) 0.131(5) Uani d PDU 0.50 A 2
O O3' 0.5263(6) 0.5629(6) 0.4472(10) 0.087(4) Uani d PDU 0.50 A 2
O O4' 0.6187(8) 0.6913(6) 0.5127(7) 0.091(4) Uani d PDU 0.50 A 2
O O5' 0.6431(7) 0.5608(8) 0.9030(10) 0.068(4) Uani d PDU 0.50 B 2
O O6' 0.5437(8) 0.5684(7) 0.9710(6) 0.091(4) Uani d PDU 0.50 B 2
O O7' 0.5763(9) 0.7031(4) 0.9143(10) 0.111(5) Uani d PDU 0.50 B 2
O O8' 0.4770(8) 0.5879(10) 0.8053(6) 0.077(5) Uani d PDU 0.50 B 2
O O9' 0.3966(7) 0.9009(10) 0.7969(11) 0.079(5) Uani d PDU 0.50 C 2
O O10' 0.2289(8) 0.8949(12) 0.7013(10) 0.205(10) Uani d PDU 0.50 C 2
O O11' 0.2965(13) 0.8605(11) 0.8627(9) 0.133(6) Uani d PDU 0.50 C 2
O O12' 0.3136(12) 0.7583(5) 0.7605(12) 0.123(7) Uani d PDU 0.50 C 2
O O13' 0.0736(10) 0.3482(6) 0.1748(12) 0.121(7) Uani d PDU 0.50 D 2
O O14' 0.2207(5) 0.4184(11) 0.2095(14) 0.153(7) Uani d PDU 0.50 D 2
O O15' 0.0743(12) 0.4832(12) 0.0934(8) 0.187(8) Uani d PDU 0.50 D 2
O O16' 0.1178(12) 0.4898(11) 0.2541(11) 0.132(5) Uani d PDU 0.50 D 2
N N1 0.4573(3) 0.6420(3) 0.6072(4) 0.0443(12) Uani d D 1 . .
H H11 0.4756 0.5997 0.6518 0.053 Uiso calc PR 0.50 E 1
H H12 0.4877 0.6332 0.5748 0.053 Uiso calc PR 0.50 E 1
H H13 0.4718 0.6273 0.6660 0.053 Uiso calc PR 0.50 E 2
H H14 0.4868 0.6040 0.5879 0.053 Uiso calc PR 0.50 E 2
N N2 0.3132(3) 0.7821(3) 0.5284(4) 0.0449(11) Uani d D 1 . .
H H21 0.2768 0.8101 0.4736 0.054 Uiso calc PR 0.50 F 1
H H22 0.2970 0.8004 0.5707 0.054 Uiso calc PR 0.50 F 1
H H23 0.2933 0.8076 0.4720 0.054 Uiso calc PR 0.50 F 2
H H24 0.2752 0.8008 0.5500 0.054 Uiso calc PR 0.50 F 2
N N3 0.2715(3) 0.5914(3) 0.6223(3) 0.0409(11) Uani d D 1 . .
H H31 0.2914 0.5348 0.6389 0.049 Uiso calc R 1 I .
H H32 0.3022 0.6264 0.6731 0.049 Uiso calc R 1 . .
N N4 0.1433(3) 0.6078(4) 0.4212(3) 0.0460(12) Uani d D 1 . .
H H41 0.1113 0.6595 0.4016 0.055 Uiso calc R 1 I .
H H42 0.1321 0.5754 0.3705 0.055 Uiso calc R 1 . .
N N5 0.3141(4) 0.6054(4) 0.3861(3) 0.0468(12) Uani d D 1 . .
H H51 0.3748 0.5941 0.4041 0.056 Uiso calc R 1 I .
H H52 0.2805 0.5562 0.3578 0.056 Uiso calc R 1 . .
N N6 0.3390(4) 0.6155(4) 0.2026(4) 0.0585(15) Uani d D 1 I .
H H61 0.3295 0.5571 0.2075 0.070 Uiso calc R 1 . .
H H62 0.3966 0.6294 0.2500 0.070 Uiso calc R 1 . .
N N7 0.4950(3) 0.6368(3) 0.1374(3) 0.0377(10) Uani d D 1 . .
H H71 0.5199 0.6217 0.1982 0.045 Uiso calc PR 0.50 G 1
H H72 0.5146 0.5971 0.1095 0.045 Uiso calc PR 0.50 G 1
H H73 0.5194 0.5987 0.1862 0.045 Uiso calc PR 0.50 G 2
H H74 0.5142 0.6202 0.0968 0.045 Uiso calc PR 0.50 G 2
N N8 0.3566(3) 0.7837(3) 0.0730(3) 0.0438(11) Uani d D 1 . .
H H81 0.3424 0.8051 0.0163 0.053 Uiso calc PR 0.50 H 1
H H82 0.3189 0.8102 0.0913 0.053 Uiso calc PR 0.50 H 1
H H83 0.3149 0.8081 0.0178 0.053 Uiso calc PR 0.50 H 2
H H84 0.3464 0.8068 0.1179 0.053 Uiso calc PR 0.50 H 2
N N9 0.3228(3) 0.6115(4) -0.0745(3) 0.0506(13) Uani d D 1 . .
H H91 0.3526 0.6543 -0.0884 0.061 Uiso calc R 1 J .
H H92 0.3486 0.5585 -0.0746 0.061 Uiso calc R 1 . .
N N10 0.1871(3) 0.5977(4) -0.0105(3) 0.0461(12) Uani d D 1 . .
H H101 0.1754 0.5579 0.0235 0.055 Uiso calc R 1 J .
H H102 0.1507 0.6459 -0.0200 0.055 Uiso calc R 1 . .
C C1 0.4788(10) 0.7355(6) 0.6515(10) 0.058(3) Uani d PD 0.50 I 1
H H1A 0.5492 0.7498 0.6821 0.070 Uiso calc PR 0.50 I 1
H H1B 0.4580 0.7412 0.7009 0.070 Uiso calc PR 0.50 I 1
C C2 0.4179(5) 0.7996(11) 0.5634(10) 0.055(4) Uani d PD 0.50 I 1
H H2A 0.4337 0.8652 0.5830 0.066 Uiso calc PR 0.50 I 1
H H2B 0.4331 0.7867 0.5110 0.066 Uiso calc PR 0.50 I 1
C C3 0.1651(3) 0.5971(5) 0.5848(4) 0.0490(15) Uani d D 1 I .
H H3A 0.1455 0.6624 0.5831 0.059 Uiso calc R 1 . .
H H3B 0.1477 0.5622 0.6278 0.059 Uiso calc R 1 . .
C C4 0.1117(4) 0.5559(4) 0.4816(3) 0.0460(14) Uani d D 1 I .
H H4A 0.1282 0.4895 0.4836 0.055 Uiso calc R 1 . .
H H4B 0.0404 0.5615 0.4539 0.055 Uiso calc R 1 . .
C C5 0.2795(6) 0.6828(4) 0.3168(4) 0.0618(19) Uani d D 1 I .
H H5A 0.3255 0.7348 0.3474 0.074 Uiso calc R 1 . .
H H5B 0.2159 0.7030 0.3087 0.074 Uiso calc R 1 . .
C C6 0.2663(5) 0.6687(5) 0.2151(4) 0.0585(17) Uani d D 1 . .
H H6A 0.2024 0.6383 0.1751 0.070 Uiso calc R 1 I .
H H6B 0.2618 0.7307 0.1868 0.070 Uiso calc R 1 . .
C C7 0.5257(10) 0.7313(5) 0.1286(10) 0.043(3) Uani d PD 0.50 J 1
H H7A 0.5182 0.7402 0.0632 0.052 Uiso calc PR 0.50 J 1
H H7B 0.5951 0.7409 0.1775 0.052 Uiso calc PR 0.50 J 1
C C8 0.4610(5) 0.8015(9) 0.1450(8) 0.046(3) Uani d PD 0.50 J 1
H H8A 0.4716 0.7950 0.2117 0.056 Uiso calc PR 0.50 J 1
H H8B 0.4787 0.8654 0.1371 0.056 Uiso calc PR 0.50 J 1
C C9 0.2178(4) 0.6113(5) -0.1472(4) 0.0574(17) Uani d D 1 J .
H H9A 0.2074 0.5823 -0.2083 0.069 Uiso calc R 1 . .
H H9B 0.1928 0.6755 -0.1617 0.069 Uiso calc R 1 . .
C C10 0.1636(4) 0.5561(5) -0.1053(4) 0.0563(17) Uani d D 1 J .
H H10A 0.0925 0.5586 -0.1505 0.068 Uiso calc R 1 . .
H H10B 0.1844 0.4906 -0.0963 0.068 Uiso calc R 1 . .
C C1' 0.4867(9) 0.7386(5) 0.6036(12) 0.058(3) Uani d PD 0.50 I 2
H H1'A 0.4973 0.7448 0.5473 0.070 Uiso calc PR 0.50 I 2
H H1'B 0.5499 0.7505 0.6629 0.070 Uiso calc PR 0.50 I 2
C C2' 0.4137(5) 0.8140(11) 0.5957(12) 0.055(4) Uani d PD 0.50 I 2
H H2'A 0.4213 0.8262 0.6606 0.066 Uiso calc PR 0.50 I 2
H H2'B 0.4268 0.8722 0.5713 0.066 Uiso calc PR 0.50 I 2
C C7' 0.5261(10) 0.7331(5) 0.1712(8) 0.043(3) Uani d PD 0.50 J 2
H H7'A 0.5935 0.7424 0.1839 0.052 Uiso calc PR 0.50 J 2
H H7'B 0.5258 0.7431 0.2329 0.052 Uiso calc PR 0.50 J 2
C C8' 0.4578(5) 0.8049(9) 0.0949(10) 0.046(3) Uani d PD 0.50 J 2
H H8'A 0.4762 0.8684 0.1211 0.056 Uiso calc PR 0.50 J 2
H H8'B 0.4628 0.8003 0.0352 0.056 Uiso calc PR 0.50 J 2

loop_
_atom_site_aniso_label
_atom_site_aniso_U_11
_atom_site_aniso_U_22
_atom_site_aniso_U_33
_atom_site_aniso_U_12
_atom_site_aniso_U_13
_atom_site_aniso_U_23
Zn1 0.0298(3) 0.0409(4) 0.0276(3) 0.0003(2) 0.0147(3) -0.0005(2)
Zn2 0.0274(3) 0.0432(4) 0.0292(3) -0.0020(2) 0.0144(3) 0.0004(2)
Cl1 0.0314(7) 0.0538(9) 0.0481(8) -0.0001(6) 0.0161(6) 0.0014(7)
Cl2 0.0403(8) 0.0667(11) 0.0506(9) 0.0023(7) 0.0127(7) -0.0126(8)
Cl3 0.0601(9) 0.0463(9) 0.0515(9) -0.0122(7) 0.0330(8) -0.0077(7)
Cl4 0.0544(9) 0.0410(8) 0.0751(11) -0.0058(6) 0.0345(8) -0.0049(8)
O1 0.159(11) 0.238(14) 0.172(11) 0.013(9) 0.136(10) -0.005(9)
O2 0.095(7) 0.076(7) 0.060(6) 0.013(6) -0.006(5) 0.010(5)
O3 0.128(9) 0.074(8) 0.158(10) -0.005(7) 0.039(8) 0.024(7)
O4 0.049(7) 0.066(8) 0.059(7) 0.008(6) 0.012(5) 0.012(5)
O5 0.056(6) 0.049(6) 0.086(8) 0.004(5) 0.027(5) 0.025(5)
O6 0.160(10) 0.167(11) 0.134(10) 0.010(8) 0.088(8) -0.068(8)
O7 0.106(8) 0.069(7) 0.116(8) -0.021(6) 0.046(6) 0.002(6)
O8 0.041(5) 0.054(6) 0.058(6) -0.004(4) 0.007(4) 0.021(5)
O9 0.059(7) 0.084(8) 0.060(7) -0.014(6) 0.019(5) 0.023(6)
O10 0.056(5) 0.066(6) 0.101(7) 0.002(4) 0.043(5) -0.042(5)
O11 0.108(7) 0.095(7) 0.063(6) -0.003(6) 0.056(6) 0.007(5)
O12 0.044(5) 0.051(5) 0.070(6) -0.007(4) 0.020(5) -0.034(5)
O13 0.044(5) 0.053(6) 0.072(6) -0.020(4) 0.017(5) -0.021(5)
O14 0.081(6) 0.080(6) 0.083(6) -0.017(5) 0.067(5) -0.012(5)
O15 0.080(7) 0.047(5) 0.165(10) 0.018(5) 0.051(6) -0.001(6)
O16 0.129(8) 0.108(8) 0.052(5) -0.039(7) 0.032(6) 0.008(6)
O1' 0.054(8) 0.067(9) 0.079(8) 0.006(6) 0.034(6) -0.008(6)
O2' 0.148(10) 0.155(10) 0.096(8) 0.020(8) 0.065(7) 0.035(7)
O3' 0.054(5) 0.065(6) 0.162(9) -0.007(4) 0.068(6) -0.029(6)
O4' 0.101(7) 0.055(6) 0.094(7) 0.018(5) 0.031(6) -0.020(5)
O5' 0.062(6) 0.079(8) 0.086(8) -0.003(5) 0.053(6) 0.015(6)
O6' 0.105(7) 0.097(7) 0.075(6) 0.031(6) 0.048(5) -0.020(6)
O7' 0.117(8) 0.063(7) 0.113(8) 0.003(6) 0.026(7) -0.035(6)
O8' 0.073(7) 0.077(8) 0.056(7) -0.028(5) 0.013(5) 0.027(6)
O9' 0.053(7) 0.091(9) 0.067(8) -0.018(6) 0.011(5) 0.008(6)
O10' 0.181(13) 0.208(14) 0.213(14) -0.029(9) 0.088(10) 0.059(10)
O11' 0.176(11) 0.146(11) 0.125(10) -0.019(8) 0.110(9) -0.022(7)
O12' 0.119(11) 0.101(10) 0.148(11) -0.004(7) 0.064(8) -0.039(8)
O13' 0.111(10) 0.082(9) 0.168(12) -0.012(7) 0.067(8) 0.007(7)
O14' 0.120(9) 0.144(11) 0.207(12) 0.008(8) 0.091(9) -0.003(9)
O15' 0.207(12) 0.197(13) 0.152(11) -0.019(9) 0.084(9) 0.033(9)
O16' 0.135(9) 0.156(10) 0.133(9) -0.029(8) 0.089(7) -0.053(8)
N1 0.033(2) 0.059(3) 0.038(3) 0.008(2) 0.016(2) 0.002(2)
N2 0.042(3) 0.041(3) 0.051(3) 0.001(2) 0.022(2) -0.001(2)
N3 0.039(2) 0.048(3) 0.035(2) 0.002(2) 0.017(2) 0.006(2)
N4 0.034(2) 0.066(3) 0.033(2) -0.006(2) 0.013(2) -0.001(2)
N5 0.049(3) 0.063(3) 0.033(2) 0.012(2) 0.024(2) 0.005(2)
N6 0.051(3) 0.094(4) 0.040(3) 0.018(3) 0.029(2) 0.020(3)
N7 0.026(2) 0.044(3) 0.042(2) 0.0059(18) 0.0162(19) 0.005(2)
N8 0.033(2) 0.045(3) 0.051(3) 0.006(2) 0.019(2) 0.008(2)
N9 0.049(3) 0.069(4) 0.041(3) -0.001(2) 0.028(2) -0.008(3)
N10 0.036(2) 0.064(3) 0.042(3) -0.013(2) 0.022(2) -0.011(2)
C1 0.031(4) 0.068(6) 0.061(9) -0.010(4) 0.012(6) -0.013(6)
C2 0.050(4) 0.038(6) 0.082(10) -0.012(4) 0.036(5) -0.031(6)
C3 0.042(3) 0.062(4) 0.052(3) 0.001(3) 0.030(3) 0.005(3)
C4 0.035(3) 0.051(4) 0.047(3) -0.001(2) 0.016(3) 0.007(3)
C5 0.093(5) 0.055(4) 0.061(4) 0.018(4) 0.056(4) 0.019(3)
C6 0.072(5) 0.060(4) 0.050(4) 0.021(3) 0.035(3) 0.012(3)
C7 0.029(3) 0.052(4) 0.048(8) 0.000(3) 0.019(6) 0.014(5)
C8 0.038(4) 0.042(4) 0.059(7) -0.007(3) 0.024(5) -0.002(6)
C9 0.059(4) 0.071(4) 0.031(3) -0.007(3) 0.014(3) -0.004(3)
C10 0.050(4) 0.072(5) 0.043(3) -0.015(3) 0.021(3) -0.020(3)
C1' 0.031(4) 0.068(6) 0.061(9) -0.010(4) 0.012(6) -0.013(6)
C2' 0.050(4) 0.038(6) 0.082(10) -0.012(4) 0.036(5) -0.031(6)
C7' 0.029(3) 0.052(4) 0.048(8) 0.000(3) 0.019(6) 0.014(5)
C8' 0.038(4) 0.042(4) 0.059(7) -0.007(3) 0.024(5) -0.002(6)

loop_
_atom_type_symbol
_atom_type_description
_atom_type_scat_dispersion_real
_atom_type_scat_dispersion_imag
_atom_type_scat_source
C C 0.0033 0.0016 'International Tables Vol C Tables 4.2.6.8 and 6.1.1.4'
H H 0.0000 0.0000 'International Tables Vol C Tables 4.2.6.8 and 6.1.1.4'
N N 0.0061 0.0033 'International Tables Vol C Tables 4.2.6.8 and 6.1.1.4'
O O 0.0106 0.0060 'International Tables Vol C Tables 4.2.6.8 and 6.1.1.4'
Cl Cl 0.1484 0.1585 'International Tables Vol C Tables 4.2.6.8 and 6.1.1.4'
Zn Zn 0.2839 1.4301 'International Tables Vol C Tables 4.2.6.8 and 6.1.1.4'

loop_
_geom_angle_atom_site_label_1
_geom_angle_atom_site_label_2
_geom_angle_atom_site_label_3
_geom_angle_site_symmetry_1
_geom_angle_site_symmetry_3
_geom_angle
_geom_angle_publ_flag
N2 Zn1 N5 . . 106.3(2) ?
N2 Zn1 N3 . . 103.55(19) ?
N5 Zn1 N3 . . 149.9(2) ?
N2 Zn1 N1 . . 82.44(17) ?
N5 Zn1 N1 . . 93.49(19) ?
N3 Zn1 N1 . . 93.88(17) ?
N2 Zn1 N4 . . 105.53(18) ?
N5 Zn1 N4 . . 87.83(19) ?
N3 Zn1 N4 . . 80.81(16) ?
N1 Zn1 N4 . . 171.23(18) ?
N8 Zn2 N10 . . 112.30(19) ?
N8 Zn2 N7 . . 83.33(15) ?
N10 Zn2 N7 . . 163.64(19) ?
N8 Zn2 N6 . . 99.7(2) ?
N10 Zn2 N6 . . 89.49(19) ?
N7 Zn2 N6 . . 92.61(19) ?
N8 Zn2 N9 . . 99.1(2) ?
N10 Zn2 N9 . . 80.59(17) ?
N7 Zn2 N9 . . 92.53(18) ?
N6 Zn2 N9 . . 160.9(2) ?
O1 Cl1 O3 . . 112.5(7) ?
O3 Cl1 O1' . . 108.4(10) ?
O1' Cl1 O3' . . 111.2(6) ?
O1' Cl1 O2' . . 110.8(7) ?
O3' Cl1 O2' . . 111.6(6) ?
O1 Cl1 O4 . . 109.7(7) ?
O3 Cl1 O4 . . 110.0(6) ?
O3' Cl1 O4 . . 106.8(9) ?
O1 Cl1 O2 . . 108.5(7) ?
O3 Cl1 O2 . . 107.9(6) ?
O4 Cl1 O2 . . 108.0(6) ?
O1' Cl1 O4' . . 110.8(6) ?
O3' Cl1 O4' . . 105.3(5) ?
O2' Cl1 O4' . . 107.0(6) ?
O4 Cl1 O4' . . 101.2(8) ?
O6 Cl2 O8 . . 112.5(7) ?
O6 Cl2 O5 . . 112.1(6) ?
O8 Cl2 O5 . . 112.4(6) ?
O7' Cl2 O8' . . 113.3(6) ?
O7' Cl2 O5' . . 113.7(6) ?
O8' Cl2 O5' . . 109.8(6) ?
O6 Cl2 O7 . . 105.6(6) ?
O8 Cl2 O7 . . 107.6(6) ?
O5 Cl2 O7 . . 106.0(6) ?
O7' Cl2 O6' . . 107.4(6) ?
O8' Cl2 O6' . . 106.4(6) ?
O5' Cl2 O6' . . 105.7(5) ?
O9' Cl3 O11' . . 112.8(7) ?
O9' Cl3 O12' . . 112.7(7) ?
O11' Cl3 O12' . . 108.3(7) ?
O12 Cl3 O10 . . 109.5(5) ?
O11' Cl3 O10 . . 70.1(8) ?
O12' Cl3 O10 . . 130.2(8) ?
O12 Cl3 O11 . . 111.0(6) ?
O10 Cl3 O11 . . 110.8(5) ?
O12 Cl3 O9 . . 109.2(6) ?
O10 Cl3 O9 . . 108.4(6) ?
O11 Cl3 O9 . . 107.9(6) ?
O9' Cl3 O10' . . 108.8(7) ?
O11' Cl3 O10' . . 106.2(7) ?
O12' Cl3 O10' . . 107.7(7) ?
O16 Cl4 O15 . . 109.5(6) ?
O14' Cl4 O15' . . 109.9(7) ?
O14' Cl4 O13' . . 110.9(7) ?
O15' Cl4 O13' . . 110.9(7) ?
O14' Cl4 O16' . . 108.8(6) ?
O15' Cl4 O16' . . 107.0(7) ?
O13' Cl4 O16' . . 109.3(7) ?
O16 Cl4 O14 . . 108.9(6) ?
O15 Cl4 O14 . . 109.2(6) ?
O16 Cl4 O13 . . 112.5(6) ?
O15 Cl4 O13 . . 109.5(5) ?
O16' Cl4 O13 . . 119.2(8) ?
O14 Cl4 O13 . . 107.2(5) ?
C1' N1 Zn1 . . 106.3(6) ?
C1 N1 Zn1 . . 106.6(6) ?
C1 N1 H11 . . 110.4 ?
Zn1 N1 H11 . . 110.4 ?
C1 N1 H12 . . 110.4 ?
Zn1 N1 H12 . . 110.4 ?
H11 N1 H12 . . 108.6 ?
C1' N1 H13 . . 110.5 ?
Zn1 N1 H13 . . 110.5 ?
C1' N1 H14 . . 110.5 ?
Zn1 N1 H14 . . 110.5 ?
H13 N1 H14 . . 108.7 ?
C2 N2 Zn1 . . 103.4(7) ?
C2 N2 H21 . . 111.1 ?
Zn1 N2 H21 . . 111.1 ?
C2 N2 H22 . . 111.1 ?
Zn1 N2 H22 . . 111.1 ?
H21 N2 H22 . . 109.0 ?
C2' N2 H23 . . 108.9 ?
Zn1 N2 H23 . . 108.9 ?
C2' N2 H24 . . 108.9 ?
Zn1 N2 H24 . . 108.9 ?
H23 N2 H24 . . 107.7 ?
C3 N3 Zn1 . . 108.6(3) ?
C3 N3 H31 . . 110.0 ?
Zn1 N3 H31 . . 110.0 ?
C3 N3 H32 . . 110.0 ?
Zn1 N3 H32 . . 110.0 ?
H31 N3 H32 . . 108.4 ?
C4 N4 Zn1 . . 108.0(3) ?
C4 N4 H41 . . 110.1 ?
Zn1 N4 H41 . . 110.1 ?
C4 N4 H42 . . 110.1 ?
Zn1 N4 H42 . . 110.1 ?
H41 N4 H42 . . 108.4 ?
C5 N5 Zn1 . . 111.4(3) ?
C5 N5 H51 . . 109.4 ?
Zn1 N5 H51 . . 109.4 ?
C5 N5 H52 . . 109.4 ?
Zn1 N5 H52 . . 109.4 ?
H51 N5 H52 . . 108.0 ?
C6 N6 Zn2 . . 115.7(4) ?
C6 N6 H61 . . 108.4 ?
Zn2 N6 H61 . . 108.4 ?
C6 N6 H62 . . 108.4 ?
Zn2 N6 H62 . . 108.4 ?
H61 N6 H62 . . 107.4 ?
C7 N7 Zn2 . . 107.1(6) ?
C7' N7 Zn2 . . 105.8(6) ?
C7 N7 H71 . . 110.3 ?
Zn2 N7 H71 . . 110.3 ?
C7 N7 H72 . . 110.3 ?
Zn2 N7 H72 . . 110.3 ?
H71 N7 H72 . . 108.5 ?
C7' N7 H73 . . 110.6 ?
Zn2 N7 H73 . . 110.6 ?
C7' N7 H74 . . 110.6 ?
Zn2 N7 H74 . . 110.6 ?
H73 N7 H74 . . 108.7 ?
C8' N8 Zn2 . . 108.8(6) ?
C8 N8 Zn2 . . 106.3(6) ?
C8 N8 H81 . . 110.5 ?
Zn2 N8 H81 . . 110.5 ?
C8 N8 H82 . . 110.5 ?
Zn2 N8 H82 . . 110.5 ?
H81 N8 H82 . . 108.7 ?
C8' N8 H83 . . 109.9 ?
Zn2 N8 H83 . . 109.9 ?
C8' N8 H84 . . 109.9 ?
Zn2 N8 H84 . . 109.9 ?
H83 N8 H84 . . 108.3 ?
C9 N9 Zn2 . . 108.3(3) ?
C9 N9 H91 . . 110.0 ?
Zn2 N9 H91 . . 110.0 ?
C9 N9 H92 . . 110.0 ?
Zn2 N9 H92 . . 110.0 ?
H91 N9 H92 . . 108.4 ?
C10 N10 Zn2 . . 109.9(3) ?
C10 N10 H101 . . 109.7 ?
Zn2 N10 H101 . . 109.7 ?
C10 N10 H102 . . 109.7 ?
Zn2 N10 H102 . . 109.7 ?
H101 N10 H102 . . 108.2 ?
N1 C1 C2 . . 102.9(10) ?
N1 C1 H1A . . 111.2 ?
C2 C1 H1A . . 111.2 ?
N1 C1 H1B . . 111.2 ?
C2 C1 H1B . . 111.2 ?
H1A C1 H1B . . 109.1 ?
N2 C2 C1 . . 108.4(10) ?
N2 C2 H2A . . 110.0 ?
C1 C2 H2A . . 110.0 ?
N2 C2 H2B . . 110.0 ?
C1 C2 H2B . . 110.0 ?
H2A C2 H2B . . 108.4 ?
N3 C3 C4 . . 108.7(4) ?
N3 C3 H3A . . 109.9 ?
C4 C3 H3A . . 109.9 ?
N3 C3 H3B . . 109.9 ?
C4 C3 H3B . . 109.9 ?
H3A C3 H3B . . 108.3 ?
N4 C4 C3 . . 107.8(4) ?
N4 C4 H4A . . 110.1 ?
C3 C4 H4A . . 110.1 ?
N4 C4 H4B . . 110.1 ?
C3 C4 H4B . . 110.1 ?
H4A C4 H4B . . 108.5 ?
N5 C5 C6 . . 119.4(5) ?
N5 C5 H5A . . 107.5 ?
C6 C5 H5A . . 107.5 ?
N5 C5 H5B . . 107.5 ?
C6 C5 H5B . . 107.5 ?
H5A C5 H5B . . 107.0 ?
N6 C6 C5 . . 120.1(5) ?
N6 C6 H6A . . 107.3 ?
C5 C6 H6A . . 107.3 ?
N6 C6 H6B . . 107.3 ?
C5 C6 H6B . . 107.3 ?
H6A C6 H6B . . 106.9 ?
N7 C7 C8 . . 108.3(9) ?
N7 C7 H7A . . 110.0 ?
C8 C7 H7A . . 110.0 ?
N7 C7 H7B . . 110.0 ?
C8 C7 H7B . . 110.0 ?
H7A C7 H7B . . 108.4 ?
N8 C8 C7 . . 109.3(9) ?
N8 C8 H8A . . 109.8 ?
C7 C8 H8A . . 109.8 ?
N8 C8 H8B . . 109.8 ?
C7 C8 H8B . . 109.8 ?
H8A C8 H8B . . 108.3 ?
N9 C9 C10 . . 108.2(5) ?
N9 C9 H9A . . 110.0 ?
C10 C9 H9A . . 110.0 ?
N9 C9 H9B . . 110.0 ?
C10 C9 H9B . . 110.0 ?
H9A C9 H9B . . 108.4 ?
N10 C10 C9 . . 108.2(5) ?
N10 C10 H10A . . 110.1 ?
C9 C10 H10A . . 110.1 ?
N10 C10 H10B . . 110.1 ?
C9 C10 H10B . . 110.1 ?
H10A C10 H10B . . 108.4 ?
N1 C1' C2' . . 115.6(11) ?
N1 C1' H1'A . . 108.4 ?
C2' C1' H1'A . . 108.4 ?
N1 C1' H1'B . . 108.4 ?
C2' C1' H1'B . . 108.4 ?
H1'A C1' H1'B . . 107.4 ?
N2 C2' C1' . . 109.2(9) ?
N2 C2' H2'A . . 109.8 ?
C1' C2' H2'A . . 109.8 ?
N2 C2' H2'B . . 109.8 ?
C1' C2' H2'B . . 109.8 ?
H2'A C2' H2'B . . 108.3 ?
N7 C7' C8' . . 111.6(9) ?
N7 C7' H7'A . . 109.3 ?
C8' C7' H7'A . . 109.3 ?
N7 C7' H7'B . . 109.3 ?
C8' C7' H7'B . . 109.3 ?
H7'A C7' H7'B . . 108.0 ?
N8 C8' C7' . . 107.2(9) ?
N8 C8' H8'A . . 110.3 ?
C7' C8' H8'A . . 110.3 ?
N8 C8' H8'B . . 110.3 ?
C7' C8' H8'B . . 110.3 ?
H8'A C8' H8'B . . 108.5 ?

loop_
_geom_bond_atom_site_label_1
_geom_bond_atom_site_label_2
_geom_bond_site_symmetry_2
_geom_bond_distance
_geom_bond_publ_flag
Zn1 N2 . 2.108(5) ?
Zn1 N5 . 2.111(4) ?
Zn1 N3 . 2.112(4) ?
Zn1 N1 . 2.148(5) ?
Zn1 N4 . 2.185(4) ?
Zn2 N8 . 2.110(5) ?
Zn2 N10 . 2.129(4) ?
Zn2 N7 . 2.135(4) ?
Zn2 N6 . 2.139(5) ?
Zn2 N9 . 2.147(5) ?
Cl1 O1 . 1.394(5) ?
Cl1 O3 . 1.397(5) ?
Cl1 O1' . 1.403(5) ?
Cl1 O3' . 1.404(5) ?
Cl1 O2' . 1.405(5) ?
Cl1 O4 . 1.415(5) ?
Cl1 O2 . 1.424(5) ?
Cl1 O4' . 1.424(5) ?
Cl2 O7' . 1.382(5) ?
Cl2 O6 . 1.399(5) ?
Cl2 O8 . 1.401(5) ?
Cl2 O5 . 1.406(5) ?
Cl2 O8' . 1.407(5) ?
Cl2 O5' . 1.408(5) ?
Cl2 O7 . 1.446(5) ?
Cl2 O6' . 1.452(5) ?
Cl3 O9' . 1.395(5) ?
Cl3 O12 . 1.404(4) ?
Cl3 O11' . 1.407(5) ?
Cl3 O12' . 1.408(5) ?
Cl3 O10 . 1.409(4) ?
Cl3 O11 . 1.412(5) ?
Cl3 O9 . 1.415(5) ?
Cl3 O10' . 1.422(5) ?
Cl4 O16 . 1.402(5) ?
Cl4 O14' . 1.404(5) ?
Cl4 O15 . 1.406(5) ?
Cl4 O15' . 1.407(5) ?
Cl4 O13' . 1.407(5) ?
Cl4 O16' . 1.411(5) ?
Cl4 O14 . 1.415(4) ?
Cl4 O13 . 1.415(4) ?
N1 C1' . 1.467(5) ?
N1 C1 . 1.469(5) ?
N1 H11 . 0.8600 ?
N1 H12 . 0.8600 ?
N1 H13 . 0.8600 ?
N1 H14 . 0.8600 ?
N2 C2' . 1.466(5) ?
N2 C2 . 1.467(5) ?
N2 H21 . 0.8600 ?
N2 H22 . 0.8600 ?
N2 H23 . 0.8600 ?
N2 H24 . 0.8600 ?
N3 C3 . 1.467(4) ?
N3 H31 . 0.8600 ?
N3 H32 . 0.8600 ?
N4 C4 . 1.469(4) ?
N4 H41 . 0.8600 ?
N4 H42 . 0.8600 ?
N5 C5 . 1.455(5) ?
N5 H51 . 0.8600 ?
N5 H52 . 0.8600 ?
N6 C6 . 1.459(5) ?
N6 H61 . 0.8600 ?
N6 H62 . 0.8600 ?
N7 C7 . 1.465(5) ?
N7 C7' . 1.470(5) ?
N7 H71 . 0.8600 ?
N7 H72 . 0.8600 ?
N7 H73 . 0.8600 ?
N7 H74 . 0.8600 ?
N8 C8' . 1.475(5) ?
N8 C8 . 1.477(5) ?
N8 H81 . 0.8600 ?
N8 H82 . 0.8600 ?
N8 H83 . 0.8600 ?
N8 H84 . 0.8600 ?
N9 C9 . 1.464(5) ?
N9 H91 . 0.8600 ?
N9 H92 . 0.8600 ?
N10 C10 . 1.469(4) ?
N10 H101 . 0.8600 ?
N10 H102 . 0.8600 ?
C1 C2 . 1.535(6) ?
C1 H1A . 0.9800 ?
C1 H1B . 0.9800 ?
C2 H2A . 0.9800 ?
C2 H2B . 0.9800 ?
C3 C4 . 1.524(5) ?
C3 H3A . 0.9800 ?
C3 H3B . 0.9800 ?
C4 H4A . 0.9800 ?
C4 H4B . 0.9800 ?
C5 C6 . 1.518(5) ?
C5 H5A . 0.9800 ?
C5 H5B . 0.9800 ?
C6 H6A . 0.9800 ?
C6 H6B . 0.9800 ?
C7 C8 . 1.536(5) ?
C7 H7A . 0.9800 ?
C7 H7B . 0.9800 ?
C8 H8A . 0.9800 ?
C8 H8B . 0.9800 ?
C9 C10 . 1.524(5) ?
C9 H9A . 0.9800 ?
C9 H9B . 0.9800 ?
C10 H10A . 0.9800 ?
C10 H10B . 0.9800 ?
C1' C2' . 1.530(5) ?
C1' H1'A . 0.9800 ?
C1' H1'B . 0.9800 ?
C2' H2'A . 0.9800 ?
C2' H2'B . 0.9800 ?
C7' C8' . 1.537(5) ?
C7' H7'A . 0.9800 ?
C7' H7'B . 0.9800 ?
C8' H8'A . 0.9800 ?
C8' H8'B . 0.9800 ?

loop_
_geom_hbond_atom_site_label_D
_geom_hbond_atom_site_label_H
_geom_hbond_atom_site_label_A
_geom_hbond_site_symmetry_A
_geom_hbond_distance_DH
_geom_hbond_distance_HA
_geom_hbond_distance_DA
_geom_hbond_angle_DHA
_geom_hbond_publ_flag
N1 H12 O1 . 0.86 1.93 2.790(9) 174.0 y
N1 H13 O8' . 0.86 2.22 3.066(12) 168.5 y
N3 H32 O12 . 0.86 2.34 3.018(7) 136.0 y
N3 H32 O12' . 0.86 2.29 3.070(10) 151.6 y
N4 H41 O7 4_575 0.86 2.35 3.157(12) 156.1 y
N4 H41 O7' 4_575 0.86 2.08 2.885(9) 156.1 y
N4 H42 O16' . 0.86 2.12 2.973(8) 174.5 y
N5 H51 O1 . 0.86 2.30 3.120(15) 158.8 y
N6 H62 O2 . 0.86 2.29 3.034(11) 145.5 y
N7 H71 O2 . 0.86 2.32 3.163(10) 167.7 y
N7 H71 O2' . 0.86 2.22 3.018(10) 153.7 y
N7 H74 O6 1_554 0.86 2.35 3.143(11) 153.5 y
N7 H74 O6' 1_554 0.86 2.36 3.210(9) 172.0 y
N8 H81 O11 1_554 0.86 2.26 3.075(8) 157.1 y
N8 H81 O11' 1_554 0.86 2.29 3.148(12) 177.1 y
N10 H102 O3 4_575 0.86 2.17 2.929(9) 146.3 y

loop_
_geom_torsion_atom_site_label_1
_geom_torsion_atom_site_label_2
_geom_torsion_atom_site_label_3
_geom_torsion_atom_site_label_4
_geom_torsion_site_symmetry_1
_geom_torsion_site_symmetry_2
_geom_torsion_site_symmetry_3
_geom_torsion_site_symmetry_4
_geom_torsion
_geom_torsion_publ_flag
N2 Zn1 N1 C1' . . . . -18.1(7) ?
N5 Zn1 N1 C1' . . . . 87.9(7) ?
N3 Zn1 N1 C1' . . . . -121.3(7) ?
N2 Zn1 N1 C1 . . . . 15.8(7) ?
N5 Zn1 N1 C1 . . . . 121.8(7) ?
N3 Zn1 N1 C1 . . . . -87.4(7) ?
N5 Zn1 N2 C2' . . . . -93.8(9) ?
N3 Zn1 N2 C2' . . . . 89.9(9) ?
N1 Zn1 N2 C2' . . . . -2.3(9) ?
N4 Zn1 N2 C2' . . . . 173.9(8) ?
N5 Zn1 N2 C2 . . . . -72.2(6) ?
N3 Zn1 N2 C2 . . . . 111.4(6) ?
N1 Zn1 N2 C2 . . . . 19.3(6) ?
N4 Zn1 N2 C2 . . . . -164.5(6) ?
N2 Zn1 N3 C3 . . . . 86.0(4) ?
N5 Zn1 N3 C3 . . . . -87.1(5) ?
N1 Zn1 N3 C3 . . . . 169.1(4) ?
N4 Zn1 N3 C3 . . . . -17.9(4) ?
N2 Zn1 N4 C4 . . . . -114.1(4) ?
N5 Zn1 N4 C4 . . . . 139.6(4) ?
N3 Zn1 N4 C4 . . . . -12.5(4) ?
N2 Zn1 N5 C5 . . . . -28.7(5) ?
N3 Zn1 N5 C5 . . . . 144.3(4) ?
N1 Zn1 N5 C5 . . . . -111.8(5) ?
N4 Zn1 N5 C5 . . . . 76.9(5) ?
N8 Zn2 N6 C6 . . . . 56.0(5) ?
N10 Zn2 N6 C6 . . . . -56.6(5) ?
N7 Zn2 N6 C6 . . . . 139.6(5) ?
N9 Zn2 N6 C6 . . . . -114.9(6) ?
N8 Zn2 N7 C7 . . . . -13.6(6) ?
N10 Zn2 N7 C7 . . . . 149.8(7) ?
N6 Zn2 N7 C7 . . . . -113.1(6) ?
N9 Zn2 N7 C7 . . . . 85.3(6) ?
N8 Zn2 N7 C7' . . . . 13.8(6) ?
N10 Zn2 N7 C7' . . . . 177.2(7) ?
N6 Zn2 N7 C7' . . . . -85.7(6) ?
N9 Zn2 N7 C7' . . . . 112.7(6) ?
N10 Zn2 N8 C8' . . . . -160.0(6) ?
N7 Zn2 N8 C8' . . . . 15.0(6) ?
N6 Zn2 N8 C8' . . . . 106.5(6) ?
N9 Zn2 N8 C8' . . . . -76.5(6) ?
N10 Zn2 N8 C8 . . . . 168.6(6) ?
N7 Zn2 N8 C8 . . . . -16.4(6) ?
N6 Zn2 N8 C8 . . . . 75.1(6) ?
N9 Zn2 N8 C8 . . . . -107.9(6) ?
N8 Zn2 N9 C9 . . . . -93.8(4) ?
N10 Zn2 N9 C9 . . . . 17.4(4) ?
N7 Zn2 N9 C9 . . . . -177.5(4) ?
N6 Zn2 N9 C9 . . . . 77.0(7) ?
N8 Zn2 N10 C10 . . . . 108.6(4) ?
N7 Zn2 N10 C10 . . . . -53.6(8) ?
N6 Zn2 N10 C10 . . . . -151.1(4) ?
N9 Zn2 N10 C10 . . . . 12.5(4) ?
C1' N1 C1 C2 . . . . 49.1(13) ?
Zn1 N1 C1 C2 . . . . -45.4(10) ?
C2' N2 C2 C1 . . . . 68(3) ?
Zn1 N2 C2 C1 . . . . -51.6(10) ?
N1 C1 C2 N2 . . . . 67.4(12) ?
Zn1 N3 C3 C4 . . . . 45.0(5) ?
Zn1 N4 C4 C3 . . . . 39.4(5) ?
N3 C3 C4 N4 . . . . -57.2(6) ?
Zn1 N5 C5 C6 . . . . -169.5(5) ?
Zn2 N6 C6 C5 . . . . -161.0(5) ?
N5 C5 C6 N6 . . . . -41.0(10) ?
C7' N7 C7 C8 . . . . -51.0(16) ?
Zn2 N7 C7 C8 . . . . 40.2(10) ?
C8' N8 C8 C7 . . . . -56.4(14) ?
Zn2 N8 C8 C7 . . . . 43.1(10) ?
N7 C7 C8 N8 . . . . -57.5(13) ?
Zn2 N9 C9 C10 . . . . -43.4(6) ?
Zn2 N10 C10 C9 . . . . -39.2(6) ?
N9 C9 C10 N10 . . . . 55.6(7) ?
C1 N1 C1' C2' . . . . -58.6(18) ?
Zn1 N1 C1' C2' . . . . 36.8(14) ?
C2 N2 C2' C1' . . . . -46(2) ?
Zn1 N2 C2' C1' . . . . 21.6(16) ?
N1 C1' C2' N2 . . . . -39.9(19) ?
C7 N7 C7' C8' . . . . 56.5(16) ?
Zn2 N7 C7' C8' . . . . -40.3(10) ?
C8 N8 C8' C7' . . . . 50.7(13) ?
Zn2 N8 C8' C7' . . . . -39.5(11) ?
N7 C7' C8' N8 . . . . 55.0(13) ?
